data_2107549
loop_
_publ_author_name
'Tidey, Jeremiah P.'
'Wong, Henry L. S.'
'McMaster, Jonathan'
'Schr\"oder, Martin'
'Blake, Alexander J.'

_publ_section_title
;
 High-pressure studies of three polymorphs of a palladium(II) oxathioether
 macrocyclic complex
;
_journal_issue 3
_journal_name_full 'Acta Crystallographica Section B'
_journal_page_first 357
_journal_page_last 371
_journal_paper_doi 10.1107/S2052520616007435
_journal_volume 72
_journal_year 2016
_chemical_formula_moiety 'C6 H12 Cl2 O Pd S2'
_chemical_formula_sum 'C6 H12 Cl2 O Pd S2'
_chemical_formula_weight 341.58
_space_group_crystal_system monoclinic
_space_group_IT_number 14
_space_group_name_Hall '-P 2yn'
_space_group_name_H-M_alt 'P 1 21/n 1'
_symmetry_space_group_name_Hall '-P 2yn'
_symmetry_space_group_name_H-M 'P 1 21/n 1'
_atom_sites_solution_hydrogens geom
_atom_sites_solution_primary isomor
_atom_sites_solution_secondary difmap
_audit_creation_method
;
Olex2 1.2
(compiled 2015.01.06 svn.r3119 for OlexSys, GUI svn.r4979)
;
_cell_angle_alpha 90
_cell_angle_beta 105.31(3)
_cell_angle_gamma 90
_cell_formula_units_Z 4
_cell_length_a 7.933(2)
_cell_length_b 11.0001(2)
_cell_length_c 9.493(2)
_cell_measurement_pressure 8960000
_cell_measurement_reflns_used 3631
_cell_measurement_temperature 293(2)
_cell_measurement_theta_max 27.4810
_cell_measurement_theta_min 2.9710
_cell_volume 799.0(3)
_computing_cell_refinement
;
CrysAlisPro, Agilent Technologies,
Version 1.171.37.33 (release 27-03-2014 CrysAlis171 .NET)
(compiled Mar 27 2014,17:12:48)
;
_computing_data_collection
;
CrysAlisPro, Agilent Technologies,
Version 1.171.37.33 (release 27-03-2014 CrysAlis171 .NET)
(compiled Mar 27 2014,17:12:48)
;
_computing_data_reduction
;
CrysAlisPro, Agilent Technologies,
Version 1.171.37.33 (release 27-03-2014 CrysAlis171 .NET)
(compiled Mar 27 2014,17:12:48)
;
_computing_molecular_graphics 'Olex2 (Dolomanov et al., 2009)'
_computing_publication_material 'Olex2 (Dolomanov et al., 2009)'
_computing_structure_refinement 'ShelXL (Sheldrick, 2008)'
_computing_structure_solution 'ShelXS (Sheldrick, 2008)'
_diffrn_ambient_temperature 293(2)
_diffrn_detector_area_resol_mean 16.1592
_diffrn_measured_fraction_theta_full 0.325
_diffrn_measured_fraction_theta_max 0.292
_diffrn_measurement_device 'four-circle diffractometer'
_diffrn_measurement_device_type 'SuperNova, Single source at offset, Eos'
_diffrn_measurement_method '\w scans'
_diffrn_radiation_monochromator mirror
_diffrn_radiation_type MoK\a
_diffrn_radiation_wavelength 0.71073
_diffrn_reflns_av_R_equivalents 0.0449
_diffrn_reflns_limit_h_max 8
_diffrn_reflns_limit_h_min -8
_diffrn_reflns_limit_k_max 14
_diffrn_reflns_limit_k_min -14
_diffrn_reflns_limit_l_max 11
_diffrn_reflns_limit_l_min -10
_diffrn_reflns_number 7294
_diffrn_reflns_theta_full 26.000
_diffrn_reflns_theta_max 27.893
_diffrn_reflns_theta_min 2.985
_exptl_absorpt_coefficient_mu 3.449
_exptl_absorpt_correction_T_max 1.00000
_exptl_absorpt_correction_T_min 0.74853
_exptl_absorpt_correction_type multi-scan
_exptl_absorpt_process_details
;
CrysAlisPro, Agilent Technologies,
Version 1.171.37.33 (release 27-03-2014 CrysAlis171 .NET)
(compiled Mar 27 2014,17:12:48)
Empirical absorption correction using spherical harmonics,
 implemented in SCALE3 ABSPACK scaling algorithm.
;
_exptl_crystal_colour 'clear orange/red'
_exptl_crystal_density_diffrn 2.840
_exptl_crystal_description 'triangular prism'
_exptl_crystal_F_000 672
_exptl_crystal_size_max 0.12
_exptl_crystal_size_mid 0.09
_exptl_crystal_size_min 0.03
_refine_diff_density_max 0.312
_refine_diff_density_min -0.329
_refine_ls_extinction_method none
_refine_ls_goodness_of_fit_ref 1.066
_refine_ls_hydrogen_treatment constr
_refine_ls_matrix_type full
_refine_ls_number_parameters 109
_refine_ls_number_reflns 560
_refine_ls_number_restraints 68
_refine_ls_restrained_S_all 1.032
_refine_ls_R_factor_all 0.0241
_refine_ls_R_factor_gt 0.0197
_refine_ls_shift/su_max 0.001
_refine_ls_shift/su_mean 0.000
_refine_ls_structure_factor_coef Fsqd
_refine_ls_weighting_details 'w=1/[\s^2^(Fo^2^)+(0.0255P)^2^+0.6261P] where P=(Fo^2^+2Fc^2^)/3'
_refine_ls_weighting_scheme calc
_refine_ls_wR_factor_gt 0.0430
_refine_ls_wR_factor_ref 0.0447
_reflns_number_gt 506
_reflns_number_total 560
_reflns_threshold_expression 'I > 2\s(I)'
_cod_data_source_file xk5029sup1.cif
_cod_data_source_block aPd_7
_cod_database_code 2107549
_shelx_space_group_comment
;
The symmetry employed for this shelxl refinement is uniquely defined
by the following loop, which should always be used as a source of
symmetry information in preference to the above space-group names.
They are only intended as comments.
;

loop_
_space_group_symop_operation_xyz
'x, y, z'
'-x+1/2, y+1/2, -z+1/2'
'-x, -y, -z'
'x-1/2, -y-1/2, z-1/2'

loop_
_atom_site_type_symbol
_atom_site_label
_atom_site_fract_x
_atom_site_fract_y
_atom_site_fract_z
_atom_site_U_iso_or_equiv
_atom_site_adp_type
_atom_site_calc_flag
_atom_site_occupancy
Pd Pd1 0.03292(12) 0.92058(3) 0.14453(9) 0.0107(7) Uani d 1
S S7 -0.0410(4) 0.80092(9) -0.0522(3) 0.0122(16) Uani d 1
Cl Cl1 0.1017(4) 1.03405(10) 0.3577(3) 0.017(2) Uani d 1
S S4 -0.2499(4) 0.94541(9) 0.1399(3) 0.0126(15) Uani d 1
Cl Cl2 0.3211(4) 0.88318(10) 0.1488(3) 0.016(2) Uani d 1
C C5 -0.3736(9) 0.8498(4) -0.0075(7) 0.0146(18) Uani d 1
H H5A -0.4082 0.7766 0.0344 0.018 Uiso calc 1
H H5B -0.4793 0.8926 -0.0577 0.018 Uiso calc 1
C C6 -0.2766(7) 0.8139(4) -0.1180(7) 0.0139(17) Uani d 1
H H6A -0.3030 0.8732 -0.1963 0.017 Uiso calc 1
H H6B -0.3222 0.7363 -0.1597 0.017 Uiso calc 1
C C3 -0.2585(11) 0.8631(3) 0.3029(8) 0.013(2) Uani d 1
H H3A -0.1654 0.8920 0.3842 0.016 Uiso calc 1
H H3B -0.3687 0.8809 0.3249 0.016 Uiso calc 1
C C9 -0.1163(13) 0.6158(4) 0.1267(10) 0.010(3) Uani d 1
H H9A -0.2388 0.6056 0.0763 0.012 Uiso calc 1
H H9B -0.0733 0.5399 0.1749 0.012 Uiso calc 1
O O1 -0.0971(10) 0.7099(2) 0.2313(8) 0.011(2) Uani d 1
C C2 -0.2414(15) 0.7280(3) 0.2902(12) 0.011(3) Uani d 1
H H2A -0.2208 0.6897 0.3853 0.014 Uiso calc 1
H H2B -0.3468 0.6939 0.2262 0.014 Uiso calc 1
C C8 -0.0144(13) 0.6482(3) 0.0189(10) 0.012(2) Uani d 1
H H8A -0.0476 0.5923 -0.0627 0.014 Uiso calc 1
H H8B 0.1086 0.6352 0.0654 0.014 Uiso calc 1

loop_
_atom_site_aniso_label
_atom_site_aniso_U_11
_atom_site_aniso_U_22
_atom_site_aniso_U_33
_atom_site_aniso_U_12
_atom_site_aniso_U_13
_atom_site_aniso_U_23
Pd1 0.0101(16) 0.01080(19) 0.0121(13) -0.0007(3) 0.0045(14) -0.0004(3)
S7 0.013(3) 0.0119(5) 0.013(3) 0.0009(8) 0.007(3) 0.0006(8)
Cl1 0.016(5) 0.0198(5) 0.013(4) -0.0018(10) 0.003(4) -0.0022(9)
S4 0.016(3) 0.0104(5) 0.013(3) 0.0011(9) 0.007(3) 0.0004(8)
Cl2 0.013(5) 0.0226(6) 0.012(4) 0.0004(10) 0.003(4) 0.0009(9)
C5 0.015(4) 0.0162(18) 0.015(3) 0.0009(19) 0.007(3) -0.0013(18)
C6 0.014(4) 0.0147(17) 0.014(3) 0.0009(17) 0.006(3) 0.0006(17)
C3 0.016(5) 0.0135(14) 0.013(3) 0.0010(19) 0.008(4) 0.0000(16)
C9 0.007(6) 0.0132(14) 0.009(4) 0.000(2) 0.001(5) -0.0015(18)
O1 0.008(5) 0.0145(12) 0.010(4) -0.0011(19) 0.003(4) -0.0034(18)
C2 0.010(6) 0.0136(14) 0.012(5) 0.0002(18) 0.004(5) -0.0002(18)
C8 0.012(5) 0.0121(14) 0.012(4) 0.001(2) 0.005(4) -0.0009(18)

loop_
_atom_type_symbol
_atom_type_description
_atom_type_scat_dispersion_real
_atom_type_scat_dispersion_imag
_atom_type_scat_source
C C 0.0033 0.0016 'International Tables Vol C Tables 4.2.6.8 and 6.1.1.4'
H H 0.0000 0.0000 'International Tables Vol C Tables 4.2.6.8 and 6.1.1.4'
O O 0.0106 0.0060 'International Tables Vol C Tables 4.2.6.8 and 6.1.1.4'
S S 0.1246 0.1234 'International Tables Vol C Tables 4.2.6.8 and 6.1.1.4'
Cl Cl 0.1484 0.1585 'International Tables Vol C Tables 4.2.6.8 and 6.1.1.4'
Pd Pd -0.9988 1.0072 'International Tables Vol C Tables 4.2.6.8 and 6.1.1.4'

loop_
_geom_angle_atom_site_label_1
_geom_angle_atom_site_label_2
_geom_angle_atom_site_label_3
_geom_angle_site_symmetry_3
_geom_angle
S7 Pd1 Pd1 3_575 69.81(5)
S7 Pd1 Cl1 . 175.86(4)
S7 Pd1 S4 . 90.84(10)
S7 Pd1 Cl2 . 87.13(10)
Cl1 Pd1 Pd1 3_575 113.90(5)
S4 Pd1 Pd1 3_575 88.88(7)
S4 Pd1 Cl1 . 87.45(10)
S4 Pd1 Cl2 . 176.72(4)
Cl2 Pd1 Pd1 3_575 92.82(6)
Cl2 Pd1 Cl1 . 94.41(10)
C6 S7 Pd1 . 105.13(18)
C8 S7 Pd1 . 104.9(3)
C8 S7 C6 . 102.1(3)
C5 S4 Pd1 . 106.15(18)
C3 S4 Pd1 . 100.7(3)
C3 S4 C5 . 103.6(3)
S4 C5 H5A . 108.6
S4 C5 H5B . 108.6
H5A C5 H5B . 107.6
C6 C5 S4 . 114.6(4)
C6 C5 H5A . 108.6
C6 C5 H5B . 108.6
S7 C6 H6A . 108.1
S7 C6 H6B . 108.1
C5 C6 S7 . 116.7(5)
C5 C6 H6A . 108.1
C5 C6 H6B . 108.1
H6A C6 H6B . 107.3
S4 C3 H3A . 108.8
S4 C3 H3B . 108.8
H3A C3 H3B . 107.7
C2 C3 S4 . 113.7(4)
C2 C3 H3A . 108.8
C2 C3 H3B . 108.8
H9A C9 H9B . 108.3
O1 C9 H9A . 109.9
O1 C9 H9B . 109.9
O1 C9 C8 . 109.1(4)
C8 C9 H9A . 109.9
C8 C9 H9B . 109.9
C9 O1 C2 . 115.6(6)
C3 C2 H2A . 110.6
C3 C2 H2B . 110.6
O1 C2 C3 . 105.7(4)
O1 C2 H2A . 110.6
O1 C2 H2B . 110.6
H2A C2 H2B . 108.7
S7 C8 H8A . 108.2
S7 C8 H8B . 108.2
C9 C8 S7 . 116.4(3)
C9 C8 H8A . 108.2
C9 C8 H8B . 108.2
H8A C8 H8B . 107.3

loop_
_geom_bond_atom_site_label_1
_geom_bond_atom_site_label_2
_geom_bond_site_symmetry_2
_geom_bond_distance
Pd1 Pd1 3_575 3.1779(15)
Pd1 S7 . 2.233(3)
Pd1 Cl1 . 2.317(3)
Pd1 S4 . 2.249(3)
Pd1 Cl2 . 2.313(3)
S7 C6 . 1.813(5)
S7 C8 . 1.802(4)
S4 C5 . 1.817(5)
S4 C3 . 1.810(4)
C5 H5A . 0.9700
C5 H5B . 0.9700
C5 C6 . 1.508(5)
C6 H6A . 0.9700
C6 H6B . 0.9700
C3 H3A . 0.9700
C3 H3B . 0.9700
C3 C2 . 1.500(4)
C9 H9A . 0.9700
C9 H9B . 0.9700
C9 O1 . 1.414(7)
C9 C8 . 1.505(5)
O1 C2 . 1.414(6)
C2 H2A . 0.9700
C2 H2B . 0.9700
C8 H8A . 0.9700
C8 H8B . 0.9700

loop_
_geom_hbond_atom_site_label_D
_geom_hbond_atom_site_label_H
_geom_hbond_atom_site_label_A
_geom_hbond_site_symmetry_A
_geom_hbond_distance_DH
_geom_hbond_distance_HA
_geom_hbond_distance_DA
_geom_hbond_angle_DHA
C6 H6A Cl1 3_575 0.97 2.69 3.401(4) 130.7
C6 H6A Cl2 3_575 0.97 2.73 3.355(4) 123.0

loop_
_geom_torsion_atom_site_label_1
_geom_torsion_atom_site_label_2
_geom_torsion_atom_site_label_3
_geom_torsion_atom_site_label_4
_geom_torsion
Pd1 S7 C6 C5 -24.6(3)
Pd1 S7 C8 C9 56.8(8)
Pd1 S4 C5 C6 -19.5(4)
Pd1 S4 C3 C2 -70.2(7)
S4 C5 C6 S7 29.7(5)
S4 C3 C2 O1 47.6(10)
C5 S4 C3 C2 39.4(7)
C6 S7 C8 C9 -52.7(8)
C3 S4 C5 C6 -125.1(4)
C9 O1 C2 C3 -140.4(8)
O1 C9 C8 S7 -46.3(11)
C8 S7 C6 C5 84.7(4)
C8 C9 O1 C2 149.0(8)

_cod_database_fobs_code 2107549
